data_1101070
loop_
_publ_author_name
C.S.Frampton
C.C.Wilson
N.Shankland
A.J.Florence

_journal_name_full 'J.Chem.Soc.,Faraday Trans. '
_journal_page_first 1875
_journal_paper_doi 10.1039/a701292f
_journal_volume 93
_journal_year 1997
_chemical_formula_moiety
;
C4 H9 N3 O2,H2 O1
;
_chemical_formula_sum 'C4 H11 N3 O3'
_chemical_name_common
;
Creatine monohydrate
;
_space_group_IT_number 14
_symmetry_cell_setting monoclinic
_symmetry_space_group_name_Hall '-P 2ybc'
_symmetry_space_group_name_H-M 'P 1 21/c 1'
_cell_angle_alpha 90
_cell_angle_beta 109.10(2)
_cell_angle_gamma 90
_cell_formula_units_Z 4
_cell_length_a 12.492(4)
_cell_length_b 4.967(1)
_cell_length_c 12.051(4)
_cell_volume 706.574
_diffrn_ambient_temperature 20
_exptl_crystal_density_diffrn 1.402
_cod_original_sg_symbol_H-M 'P 21/c'
_cod_database_code 1101070

loop_
_symmetry_equiv_pos_site_id
_symmetry_equiv_pos_as_xyz
1 x,y,z
2 -x,1/2+y,1/2-z
3 -x,-y,-z
4 x,-1/2-y,-1/2+z

loop_
_atom_site_label
_atom_site_type_symbol
_atom_site_fract_x
_atom_site_fract_y
_atom_site_fract_z
C1 C 0.20989(15) 0.5262(5) 0.35402(14)
C2 C 0.32993(17) 0.8812(5) 0.46677(17)
C3 C 0.14873(15) 0.7550(5) 0.50021(15)
C4 C 0.16930(14) 0.5443(5) 0.59838(14)
N1 N 0.28888(11) 0.4786(4) 0.30366(11)
N2 N 0.11846(11) 0.3701(4) 0.32515(12)
N3 N 0.22394(11) 0.7294(3) 0.43099(11)
O1 O 0.25528(19) 0.3978(6) 0.62051(19)
O2 O 0.09658(18) 0.5347(6) 0.64957(18)
O3 O 0.48477(19) 0.3701(7) 0.69109(22)
H1 H 0.1609(5) 0.9525(13) 0.5394(4)
H2 H 0.0605(4) 0.7460(13) 0.4456(4)
H3 H 0.3194(5) 1.0509(17) 0.5182(6)
H4 H 0.4019(4) 0.7623(15) 0.5192(6)
H5 H 0.3484(5) 0.9554(15) 0.3898(5)
H6 H 0.3668(4) 0.5691(12) 0.3303(4)
H7 H 0.0499(4) 0.4125(13) 0.3507(4)
H8 H 0.1115(4) 0.2202(12) 0.2654(4)
H9 H 0.2731(4) 0.3335(12) 0.2394(4)
H10 H 0.4930(4) 0.1958(14) 0.7304(5)
H11 H 0.4031(4) 0.3913(13) 0.6548(4)
